data_4023354
loop_
_publ_author_name
'Christopher J. Hayes'
'Alexandra E. Sherlock'
'Martin P. Green'
'Claire Wilson'
'Alexander J. Blake'
'Matthew D. Selby'
'Jeremy C. Prodger'

_publ_section_title
;
 Enantioselective Total Syntheses of Omuralide, 7-epi-Omuralide,
 and (+)-Lactacystin
;
_journal_name_full 'Journal of Organic Chemistry'
_journal_page_first 2041
_journal_page_last 2051
_journal_paper_doi 10.1021/jo7027695
_journal_volume 73
_journal_year 2008
_chemical_absolute_configuration ad
_chemical_formula_sum 'C17 H22 Br N O2'
_chemical_formula_weight 352.27
_chemical_name_systematic
; 
 ? 
;
_space_group_IT_number 4
_symmetry_cell_setting monoclinic
_symmetry_space_group_name_Hall 'P 2yb'
_symmetry_space_group_name_H-M 'P 1 21 1'
_atom_sites_solution_hydrogens 'geom,  sp2 bound Me from difmap'
_atom_sites_solution_primary direct
_atom_sites_solution_secondary difmap
_audit_creation_method SHELXL-97
_cell_angle_alpha 90.00
_cell_angle_beta 106.117(2)
_cell_angle_gamma 90.00
_cell_formula_units_Z 2
_cell_length_a 11.947(2)
_cell_length_b 5.9259(8)
_cell_length_c 12.668(2)
_cell_measurement_reflns_used 2756
_cell_measurement_temperature 150(2)
_cell_measurement_theta_max 27.2
_cell_measurement_theta_min 3.3
_cell_volume 861.6(2)
_computing_cell_refinement 'Bruker SAINT version 6.36a (Bruker, 2002)'
_computing_data_collection 'Bruker SMART version 5.625 (Bruker, 2001)'
_computing_data_reduction 'Bruker SAINT; Bruker SHELXTL v6.12 (Bruker, 2'
_computing_publication_material 'SHELXL-97; PLATON (Spek, 2002)'
_computing_structure_refinement 'SHELXL-97 (Sheldrick, 1997)'
_computing_structure_solution 'SHELXS-97 (Sheldrick, 1990)'
_diffrn_ambient_temperature 150(2)
_diffrn_measured_fraction_theta_full 0.997
_diffrn_measured_fraction_theta_max 0.996
_diffrn_measurement_device_type 'Bruker SMART APEX CCD area detector'
_diffrn_measurement_method \w
_diffrn_radiation_monochromator graphite
_diffrn_radiation_source 'normal-focus sealed tube'
_diffrn_radiation_type MoK\a
_diffrn_radiation_wavelength 0.71073
_diffrn_reflns_av_R_equivalents 0.056
_diffrn_reflns_av_sigmaI/netI 0.0507
_diffrn_reflns_limit_h_max 14
_diffrn_reflns_limit_h_min -15
_diffrn_reflns_limit_k_max 7
_diffrn_reflns_limit_k_min -7
_diffrn_reflns_limit_l_max 16
_diffrn_reflns_limit_l_min -16
_diffrn_reflns_number 7623
_diffrn_reflns_theta_full 27.50
_diffrn_reflns_theta_max 27.54
_diffrn_reflns_theta_min 2.76
_diffrn_standards_decay_% 0
_diffrn_standards_number 0
_exptl_absorpt_coefficient_mu 2.389
_exptl_absorpt_correction_T_max 0.933
_exptl_absorpt_correction_T_min 0.509
_exptl_absorpt_correction_type integration
_exptl_absorpt_process_details 'Bruker SHELXTL v6.12'
_exptl_crystal_colour colourless
_exptl_crystal_density_diffrn 1.358
_exptl_crystal_density_method 'not measured'
_exptl_crystal_description lath
_exptl_crystal_F_000 364
_exptl_crystal_size_max 0.52
_exptl_crystal_size_mid 0.09
_exptl_crystal_size_min 0.03
_refine_diff_density_max 0.649
_refine_diff_density_min -0.381
_refine_diff_density_rms 0.065
_refine_ls_abs_structure_details 'Flack H D (1983), Acta Cryst. A39, 876-881'
_refine_ls_abs_structure_Flack -0.003(12)
_refine_ls_extinction_method none
_refine_ls_goodness_of_fit_ref 0.949
_refine_ls_hydrogen_treatment constr
_refine_ls_matrix_type full
_refine_ls_number_parameters 191
_refine_ls_number_reflns 3856
_refine_ls_number_restraints 1
_refine_ls_restrained_S_all 0.948
_refine_ls_R_factor_all 0.0555
_refine_ls_R_factor_gt 0.0445
_refine_ls_shift/su_max 0.002
_refine_ls_shift/su_mean 0.000
_refine_ls_structure_factor_coef Fsqd
_refine_ls_weighting_details 'calc w=1/[\s^2^(Fo^2^)+(0.0566P)^2^] where P=(Fo^2^+2Fc^2^)/3'
_refine_ls_weighting_scheme calc
_refine_ls_wR_factor_gt 0.0955
_refine_ls_wR_factor_ref 0.1000
_reflns_number_gt 3143
_reflns_number_total 3856
_reflns_threshold_expression >2\s(I)
_cod_data_source_file jo7027695-File001.cif
_cod_data_source_block brenep
_cod_depositor_comments
;
The following automatic conversions were performed:
'_symmetry_cell_setting' value 'Monoclinic' changed to 'monoclinic'
according to '/home/saulius/struct/CIF-dictionaries/cif_core.dic'
dictionary named 'cif_core.dic' version 2.4.1 from 2010-06-29.

Automatic conversion script
Id: cif_fix_enum 1527 2010-12-29 10:47:43Z saulius 
;
_cod_original_sg_symbol_H-M 'P 21'
_cod_database_code 4023354

loop_
_symmetry_equiv_pos_as_xyz
'x, y, z'
'-x, y+1/2, -z'

loop_
_atom_site_label
_atom_site_type_symbol
_atom_site_fract_x
_atom_site_fract_y
_atom_site_fract_z
_atom_site_U_iso_or_equiv
_atom_site_adp_type
_atom_site_occupancy
_atom_site_symmetry_multiplicity
_atom_site_calc_flag
_atom_site_refinement_flags
_atom_site_disorder_assembly
_atom_site_disorder_group
Br Br 0.77329(3) 0.15232(11) 0.55622(3) 0.05216(15) Uani 1 1 d . . .
N N 0.4604(2) -0.0950(5) 0.7507(2) 0.0281(6) Uani 1 1 d . . .
O1 O 0.3746(2) -0.1413(4) 1.00763(19) 0.0341(6) Uani 1 1 d . . .
C2 C 0.2537(3) -0.1692(6) 0.9594(3) 0.0277(7) Uani 1 1 d . . .
H2A H 0.2375 -0.3298 0.9361 0.033 Uiso 1 1 calc R . .
O3 O 0.21225(18) -0.0263(4) 0.86733(18) 0.0246(5) Uani 1 1 d . . .
C4 C 0.2680(3) -0.0732(5) 0.7827(3) 0.0230(7) Uani 1 1 d . . .
H4A H 0.2558 -0.2364 0.7628 0.028 Uiso 1 1 calc R . .
C5 C 0.3988(3) -0.0339(6) 0.8308(3) 0.0277(7) Uani 1 1 d . . .
H5A H 0.4141 0.1276 0.8529 0.033 Uiso 1 1 calc R . .
C6 C 0.4387(3) -0.1854(7) 0.9300(3) 0.0350(8) Uani 1 1 d . . .
H6A H 0.4278 -0.3451 0.9064 0.042 Uiso 1 1 calc R . .
H6B H 0.5227 -0.1606 0.9652 0.042 Uiso 1 1 calc R . .
C11 C 0.1905(3) -0.1119(6) 1.0430(3) 0.0266(7) Uani 1 1 d . . .
C12 C 0.2120(3) 0.0914(5) 1.0996(3) 0.0315(9) Uani 1 1 d . . .
H12A H 0.2678 0.1938 1.0864 0.038 Uiso 1 1 calc R . .
C13 C 0.1518(3) 0.1450(9) 1.1756(2) 0.0338(7) Uani 1 1 d . . .
H13A H 0.1668 0.2842 1.2141 0.041 Uiso 1 1 calc R . .
C14 C 0.0701(3) -0.0024(7) 1.1957(3) 0.0345(8) Uani 1 1 d . . .
H14A H 0.0294 0.0348 1.2480 0.041 Uiso 1 1 calc R . .
C15 C 0.0487(3) -0.2025(7) 1.1393(3) 0.0331(8) Uani 1 1 d . . .
H15A H -0.0078 -0.3035 1.1522 0.040 Uiso 1 1 calc R . .
C16 C 0.1091(3) -0.2593(6) 1.0632(3) 0.0285(8) Uani 1 1 d . . .
H16A H 0.0942 -0.3992 1.0253 0.034 Uiso 1 1 calc R . .
C1' C 0.5367(3) 0.0415(6) 0.7383(3) 0.0267(7) Uani 1 1 d . . .
H1'A H 0.5507 0.1755 0.7811 0.032 Uiso 1 1 calc R . .
C2' C 0.6047(3) -0.0003(6) 0.6593(3) 0.0290(8) Uani 1 1 d . . .
C2A' C 0.5784(3) -0.2057(7) 0.5897(3) 0.0401(9) Uani 1 1 d . . .
H2A1 H 0.5041 -0.1856 0.5333 0.060 Uiso 1 1 calc R . .
H2A2 H 0.5731 -0.3363 0.6355 0.060 Uiso 1 1 calc R . .
H2A3 H 0.6406 -0.2307 0.5543 0.060 Uiso 1 1 calc R . .
C3' C 0.6811(2) 0.1577(9) 0.6547(2) 0.0309(7) Uani 1 1 d . . .
H3'A H 0.6899 0.2815 0.7039 0.037 Uiso 1 1 calc R . .
C1" C 0.2104(3) 0.0656(6) 0.6810(3) 0.0294(9) Uani 1 1 d . . .
H1"A H 0.2543 0.0378 0.6257 0.035 Uiso 1 1 calc R . .
C2" C 0.2149(4) 0.3155(7) 0.7044(4) 0.0413(10) Uani 1 1 d . . .
H2"A H 0.2960 0.3620 0.7360 0.062 Uiso 1 1 calc R . .
H2"B H 0.1699 0.3488 0.7565 0.062 Uiso 1 1 calc R . .
H2"C H 0.1816 0.3982 0.6358 0.062 Uiso 1 1 calc R . .
C1A" C 0.0854(3) -0.0144(7) 0.6311(3) 0.0398(9) Uani 1 1 d . . .
H1AA H 0.0853 -0.1769 0.6167 0.060 Uiso 1 1 calc R . .
H1AB H 0.0516 0.0661 0.5620 0.060 Uiso 1 1 calc R . .
H1AC H 0.0392 0.0163 0.6824 0.060 Uiso 1 1 calc R . .

loop_
_atom_site_aniso_label
_atom_site_aniso_U_11
_atom_site_aniso_U_22
_atom_site_aniso_U_33
_atom_site_aniso_U_23
_atom_site_aniso_U_13
_atom_site_aniso_U_12
Br 0.03400(19) 0.0887(3) 0.0394(2) 0.0049(3) 0.01955(14) -0.0005(3)
N 0.0226(14) 0.0333(17) 0.0282(15) -0.0032(12) 0.0069(12) 0.0027(12)
O1 0.0241(12) 0.0519(16) 0.0253(12) 0.0040(11) 0.0050(10) 0.0038(11)
C2 0.0271(17) 0.0305(19) 0.0256(17) 0.0018(14) 0.0074(14) -0.0022(14)
O3 0.0238(11) 0.0265(12) 0.0243(12) 0.0018(10) 0.0078(9) 0.0004(9)
C4 0.0246(16) 0.0200(17) 0.0261(17) 0.0001(13) 0.0099(13) 0.0009(12)
C5 0.0258(17) 0.0314(19) 0.0265(17) -0.0045(15) 0.0082(14) -0.0033(14)
C6 0.0241(17) 0.050(2) 0.0308(19) 0.0016(17) 0.0069(15) 0.0058(16)
C11 0.0251(17) 0.0312(19) 0.0213(16) 0.0028(14) 0.0026(13) -0.0004(14)
C12 0.0282(17) 0.030(2) 0.0350(18) 0.0026(15) 0.0069(14) -0.0095(14)
C13 0.0320(15) 0.0357(18) 0.0317(15) -0.007(2) 0.0055(12) 0.002(2)
C14 0.0296(19) 0.048(2) 0.0275(18) 0.0027(18) 0.0106(15) 0.0013(17)
C15 0.0277(18) 0.043(2) 0.0288(18) 0.0054(16) 0.0087(15) -0.0068(16)
C16 0.0282(17) 0.0284(18) 0.0268(17) 0.0031(13) 0.0044(14) -0.0047(13)
C1' 0.0219(16) 0.0337(19) 0.0231(16) -0.0023(14) 0.0040(13) 0.0021(13)
C2' 0.0198(16) 0.043(2) 0.0224(16) 0.0033(15) 0.0029(13) 0.0072(15)
C2A' 0.033(2) 0.051(2) 0.038(2) -0.0096(19) 0.0119(17) -0.0017(18)
C3' 0.0224(13) 0.0468(19) 0.0247(14) 0.003(2) 0.0085(11) 0.005(2)
C1" 0.0310(19) 0.033(2) 0.0247(17) 0.0033(14) 0.0089(15) 0.0074(14)
C2" 0.054(3) 0.034(2) 0.041(2) 0.011(2) 0.022(2) 0.011(2)
C1A" 0.0301(19) 0.056(2) 0.031(2) -0.0038(18) 0.0036(16) 0.0081(18)

loop_
_atom_type_symbol
_atom_type_description
_atom_type_scat_dispersion_real
_atom_type_scat_dispersion_imag
_atom_type_scat_source
C C 0.0033 0.0016 'International Tables Vol C Tables 4.2.6.8 and 6.1.1.4'
H H 0.0000 0.0000 'International Tables Vol C Tables 4.2.6.8 and 6.1.1.4'
N N 0.0061 0.0033 'International Tables Vol C Tables 4.2.6.8 and 6.1.1.4'
O O 0.0106 0.0060 'International Tables Vol C Tables 4.2.6.8 and 6.1.1.4'
Br Br -0.2901 2.4595 'International Tables Vol C Tables 4.2.6.8 and 6.1.1.4'

loop_
_geom_angle_atom_site_label_1
_geom_angle_atom_site_label_2
_geom_angle_atom_site_label_3
_geom_angle
_geom_angle_site_symmetry_1
_geom_angle_site_symmetry_3
_geom_angle_publ_flag
C1' N C5 116.8(3) . . ?
C2 O1 C6 111.1(3) . . ?
O1 C2 O3 111.6(3) . . ?
O1 C2 C11 108.8(3) . . ?
O3 C2 C11 108.5(3) . . ?
C2 O3 C4 111.8(2) . . ?
O3 C4 C1" 109.4(3) . . ?
O3 C4 C5 107.9(3) . . ?
C1" C4 C5 115.3(3) . . ?
N C5 C6 109.2(3) . . ?
N C5 C4 110.0(3) . . ?
C6 C5 C4 107.0(3) . . ?
O1 C6 C5 111.0(3) . . ?
C16 C11 C12 119.3(3) . . ?
C16 C11 C2 120.4(3) . . ?
C12 C11 C2 120.3(3) . . ?
C13 C12 C11 120.0(3) . . ?
C14 C13 C12 120.7(4) . . ?
C15 C14 C13 119.2(3) . . ?
C14 C15 C16 120.7(3) . . ?
C11 C16 C15 120.0(3) . . ?
N C1' C2' 122.0(3) . . ?
C3' C2' C1' 115.4(3) . . ?
C3' C2' C2A' 126.1(3) . . ?
C1' C2' C2A' 118.4(3) . . ?
C2' C3' Br 123.9(3) . . ?
C2" C1" C4 112.4(4) . . ?
C2" C1" C1A" 111.3(4) . . ?
C4 C1" C1A" 110.1(3) . . ?

loop_
_geom_bond_atom_site_label_1
_geom_bond_atom_site_label_2
_geom_bond_distance
_geom_bond_site_symmetry_2
_geom_bond_publ_flag
Br C3' 1.879(3) . ?
N C1' 1.260(4) . ?
N C5 1.455(4) . ?
O1 C2 1.413(4) . ?
O1 C6 1.428(4) . ?
C2 O3 1.415(4) . ?
C2 C11 1.499(4) . ?
O3 C4 1.438(4) . ?
C4 C1" 1.522(5) . ?
C4 C5 1.529(4) . ?
C5 C6 1.510(5) . ?
C11 C16 1.384(5) . ?
C11 C12 1.389(5) . ?
C12 C13 1.388(4) . ?
C13 C14 1.385(5) . ?
C14 C15 1.371(5) . ?
C15 C16 1.396(5) . ?
C1' C2' 1.475(5) . ?
C2' C3' 1.320(5) . ?
C2' C2A' 1.485(5) . ?
C1" C2" 1.509(6) . ?
C1" C1A" 1.526(5) . ?

loop_
_geom_torsion_atom_site_label_1
_geom_torsion_atom_site_label_2
_geom_torsion_atom_site_label_3
_geom_torsion_atom_site_label_4
_geom_torsion
_geom_torsion_site_symmetry_1
_geom_torsion_site_symmetry_2
_geom_torsion_site_symmetry_3
_geom_torsion_site_symmetry_4
_geom_torsion_publ_flag
C6 O1 C2 O3 -58.0(4) . . . . ?
C6 O1 C2 C11 -177.7(3) . . . . ?
O1 C2 O3 C4 60.8(3) . . . . ?
C11 C2 O3 C4 -179.3(3) . . . . ?
C2 O3 C4 C1" 173.5(3) . . . . ?
C2 O3 C4 C5 -60.4(3) . . . . ?
C1' N C5 C6 -108.3(3) . . . . ?
C1' N C5 C4 134.5(3) . . . . ?
O3 C4 C5 N 175.9(3) . . . . ?
C1" C4 C5 N -61.6(4) . . . . ?
O3 C4 C5 C6 57.3(3) . . . . ?
C1" C4 C5 C6 179.9(3) . . . . ?
C2 O1 C6 C5 57.5(4) . . . . ?
N C5 C6 O1 -176.1(3) . . . . ?
C4 C5 C6 O1 -57.0(4) . . . . ?
O1 C2 C11 C16 -129.3(3) . . . . ?
O3 C2 C11 C16 109.0(3) . . . . ?
O1 C2 C11 C12 51.6(4) . . . . ?
O3 C2 C11 C12 -70.0(4) . . . . ?
C16 C11 C12 C13 -0.1(5) . . . . ?
C2 C11 C12 C13 179.0(3) . . . . ?
C11 C12 C13 C14 0.0(5) . . . . ?
C12 C13 C14 C15 -0.3(5) . . . . ?
C13 C14 C15 C16 0.7(5) . . . . ?
C12 C11 C16 C15 0.5(5) . . . . ?
C2 C11 C16 C15 -178.6(3) . . . . ?
C14 C15 C16 C11 -0.8(5) . . . . ?
C5 N C1' C2' -179.7(3) . . . . ?
N C1' C2' C3' 179.6(3) . . . . ?
N C1' C2' C2A' 2.5(5) . . . . ?
C1' C2' C3' Br -176.9(2) . . . . ?
C2A' C2' C3' Br 0.0(5) . . . . ?
O3 C4 C1" C2" 57.9(4) . . . . ?
C5 C4 C1" C2" -63.9(4) . . . . ?
O3 C4 C1" C1A" -66.9(4) . . . . ?
C5 C4 C1" C1A" 171.3(3) . . . . ?

loop_
_cod_related_entry_id
_cod_related_entry_database
_cod_related_entry_code
1 ChemSpider 30658662
